data_2000509
loop_
_publ_author_name
'Yu, J. S.'
'Fanwick, P. E.'
'Rothwell, I. P.'

_publ_section_title
;
 Structure of a tetrahedral niobium oxo compound
 [Nb(OC~6~H~3~Ph~2~-2,6)~3~(O)]
;
_journal_issue 10
_journal_name_full 'Acta Crystallographica Section C'
_journal_page_first 1759
_journal_page_last 1761
_journal_paper_doi 10.1107/S0108270192001744
_journal_volume 48
_journal_year 1992
_chemical_formula_sum 'C54 H39 Nb O4'
_chemical_formula_weight 844.82
_space_group_crystal_system orthorhombic
_space_group_IT_number 19
_space_group_name_Hall 'P 2ac 2ab'
_space_group_name_H-M_alt 'P 21 21 21'
_cell_angle_alpha 90
_cell_angle_beta 90
_cell_angle_gamma 90
_cell_formula_units_Z 4
_cell_length_a 10.7040(10)
_cell_length_b 19.562(3)
_cell_length_c 19.823(3)
_cell_volume 4150.8(10)
_diffrn_radiation_type Mo
_diffrn_radiation_wavelength 0.71073
_exptl_absorpt_coefficient_mu 0.322
_exptl_crystal_density_diffrn 1.35
_exptl_crystal_F_000 1744
_cod_data_source_file hu0405.cif
_cod_data_source_block hu0405a
_cod_depositor_comments
;
 Updating space group information and adding the symmetry operation list.

 Antanas Vaitkus,
 2018-06-18
;
_cod_original_cell_volume 4150(2)
_cod_original_formula_sum 'C54 H39 Nb1 O4'
_cod_database_code 2000509

loop_
_space_group_symop_id
_space_group_symop_operation_xyz
1 x,y,z
2 -x+1/2,-y,z+1/2
3 x+1/2,-y+1/2,-z
4 -x,y+1/2,-z+1/2

loop_
_atom_site_label
_atom_site_fract_x
_atom_site_fract_y
_atom_site_fract_z
Nb .18320(10) .03505(6) .23772(6)
O(10) .1820(10) .1023(4) .3053(4)
O(20) .3549(7) .0169(4) .2160(4)
O(30) .1131(9) .0708(4) .1577(4)
O(40) .1109(8) -.0361(5) .2655(4)
C(11) .1440(10) .1311(7) .3635(6)
C(12) .2320(10) .1654(6) .4035(6)
C(13) .191(2) .1949(6) .4635(6)
C(14) .0690(10) .1894(7) .4849(7)
C(15) -.0160(10) .1557(7) .4440(7)
C(16) .0170(10) .1272(6) .3829(6)
C(21) .4410(10) -.0316(7) .1997(6)
C(22) .4620(10) -.0837(6) .2445(6)
C(23) .5450(10) -.1360(7) .2210(7)
C(24) .5980(10) -.1334(7) .1576(7)
C(25) .5750(10) -.0767(7) .1169(7)
C(26) .4990(10) -.0253(7) .1371(6)
C(31) .0260(10) .0754(6) .1106(6)
C(32) -.0220(10) .0141(6) .0831(6)
C(33) -.1210(10) .0195(8) .0359(8)
C(34) -.170(2) .0830(8) .0196(8)
C(35) -.122(2) .1419(8) .0466(8)
C(36) -.0240(10) .1385(7) .0917(7)
C(121) .3660(10) .1686(7) .3844(7)
C(122) .4030(10) .1842(7) .3199(7)
C(123) .529(2) .1854(8) .3052(8)
C(124) .616(2) .1705(8) .3540(8)
C(125) .580(2) .1556(8) .4169(8)
C(126) .453(2) .1543(8) .4342(7)
C(161) -.0750(10) .0891(7) .3410(7)
C(162) -.1490(10) .0386(8) .3699(6)
C(163) -.2360(10) .0038(7) .3317(7)
C(164) -.2520(10) .0202(7) .2656(8)
C(165) -.185(2) .0725(7) .2369(8)
C(166) -.0930(10) .1075(7) .2748(7)
C(221) .4160(10) -.0872(7) .3123(7)
C(222) .4150(10) -.0299(8) .3541(6)
C(223) .3750(10) -.0312(8) .4194(7)
C(224) .330(2) -.0915(8) .4452(8)
C(225) .331(2) -.1494(7) .4075(7)
C(226) .3700(10) -.1474(7) .3407(7)
C(261) .4880(10) .0369(8) .0944(6)
C(262) .4690(10) .0289(9) .0252(7)
C(263) .470(2) .0885(9) -.0145(8)
C(264) .488(2) .1501(9) .0115(9)
C(265) .503(2) .1600(10) .0781(9)
C(266) .503(2) .1018(8) .1187(7)
C(321) .0280(10) -.0544(6) .1000(6)
C(322) .1560(10) -.0675(7) .0998(7)
C(323) .205(2) -.1304(8) .1182(7)
C(324) .120(2) -.1802(8) .1410(8)
C(325) -.008(2) -.1700(9) .1395(8)
C(326) -.049(2) -.1066(8) .1213(7)
C(361) .0300(10) .2020(7) .1221(7)
C(362) -.053(2) .2489(8) .1514(8)
C(363) -.002(2) .3100(9) .1789(9)
C(364) .119(2) .3229(9) .1763(9)
C(365) .202(2) .2783(9) .1471(9)
C(366) .155(2) .2154(7) .1203(7)
H(131) .25319 .2190 .49164
H(141) .04247 .21041 .52823
H(151) -.09890 .14827 .46055
H(231) .56608 -.17508 .25164
H(241) .64679 -.17067 .13959
H(251) .61718 -.07299 .07414
H(331) -.15631 -.02048 .01465
H(341) -.24074 .08600 -.00988
H(351) -.15384 .18491 .03145
H(1221) .34063 .19298 .28645
H(1231) .55341 .19735 .26007
H(1241) .70489 .17140 .34160
H(1251) .64195 .14725 .45016
H(1261) .42573 .14148 .48022
H(1621) -.13962 .02598 .41722
H(1631) -.28474 -.03361 .35239
H(1641) -.31505 -.00297 .23916
H(1651) -.19686 .08368 .19058
H(1661) -.04230 .14277 .25352
H(2221) .44472 .01273 .33440
H(2231) .37324 .01226 .44547
H(2241) .30189 -.09346 .49131
H(2251) .30806 -.19385 .42880
H(2261) .36003 -.18671 .31054
H(2621) .45343 -.01316 .00499
H(2631) .45469 .08273 -.06118
H(2641) .48963 .18822 -.02148
H(2651) .51439 .20520 .09812
H(2661) .51470 .10761 .16662
H(3221) .21259 -.03000 .08995
H(3231) .29594 -.13756 .11326
H(3241) .15368 -.22353 .15523
H(3251) -.06406 -.20658 .15122
H(3261) -.13815 -.09807 .12377
H(3621) -.14405 .24001 .15040
H(3631) -.06008 .34204 .20236
H(3641) .14982 .36345 .19569
H(3651) .29061 .28726 .14391
H(3661) .21038 .17948 .10465

loop_
_geom_bond_atom_site_label_1
_geom_bond_atom_site_label_2
_geom_bond_distance
Nb O(10) 1.878(7)
Nb O(20) 1.921(8)
Nb O(30) 1.890(9)
Nb O(40) 1.685(9)
O(10) C(11) 1.350(10)
O(20) C(21) 1.360(10)
O(30) C(31) 1.330(10)
C(11) C(12) 1.40(2)
C(11) C(16) 1.41(2)
C(12) C(13) 1.39(2)
C(12) C(121) 1.49(2)
C(13) C(14) 1.38(2)
C(14) C(15) 1.38(2)
C(15) C(16) 1.38(2)
C(16) C(161) 1.49(2)
C(21) C(22) 1.37(2)
C(21) C(26) 1.40(2)
C(22) C(23) 1.43(2)
C(22) C(221) 1.43(2)
C(23) C(24) 1.38(2)
C(24) C(25) 1.39(2)
C(25) C(26) 1.35(2)
C(26) C(261) 1.49(2)
C(31) C(32) 1.41(2)
C(31) C(36) 1.39(2)
C(32) C(33) 1.42(2)
C(32) C(321) 1.48(2)
C(33) C(34) 1.38(2)
C(34) C(35) 1.37(2)
C(35) C(36) 1.38(2)
C(36) C(361) 1.50(2)
C(121) C(122) 1.37(2)
C(121) C(126) 1.39(2)
C(122) C(123) 1.39(2)
C(123) C(124) 1.37(2)
C(124) C(125) 1.34(2)
C(125) C(126) 1.40(2)
C(161) C(162) 1.39(2)
C(161) C(166) 1.37(2)
C(162) C(163) 1.38(2)
C(163) C(164) 1.36(2)
C(164) C(165) 1.37(2)
C(165) C(166) 1.42(2)
C(221) C(222) 1.39(2)
C(221) C(226) 1.39(2)
C(222) C(223) 1.36(2)
C(223) C(224) 1.37(2)
C(224) C(225) 1.36(2)
C(225) C(226) 1.39(2)
C(261) C(262) 1.40(2)
C(261) C(266) 1.37(2)
C(262) C(263) 1.41(2)
C(263) C(264) 1.32(2)
C(264) C(265) 1.34(2)
C(265) C(266) 1.39(2)
C(321) C(322) 1.39(2)
C(321) C(326) 1.38(2)
C(322) C(323) 1.39(2)
C(323) C(324) 1.41(2)
C(324) C(325) 1.39(2)
C(325) C(326) 1.36(2)
C(361) C(362) 1.40(2)
C(361) C(366) 1.36(2)
C(362) C(363) 1.42(2)
C(363) C(364) 1.32(2)
C(364) C(365) 1.37(2)
C(365) C(366) 1.43(2)
